data_4339704
loop_
_publ_author_name
'Seidel, Wolfram W.'
'Meel, Matthias J.'
'Radius, Udo'
'Schaffrath, Markus'
'Pape, Tania'

_publ_section_title
;
 On the prospects of polynuclear complexes with acetylenedithiolate
 bridging units.
;
_journal_issue 23
_journal_name_full 'Inorganic chemistry'
_journal_page_first 9616
_journal_page_last 9629
_journal_paper_doi 10.1021/ic7008286
_journal_volume 46
_journal_year 2007
_chemical_formula_sum 'C97 H112 B4 Cu4 N24 O8 S8 W4'
_chemical_formula_weight 3031.39
_chemical_name_systematic
; 
 ? 
;
_space_group_IT_number 2
_symmetry_cell_setting triclinic
_symmetry_space_group_name_Hall '-P 1'
_symmetry_space_group_name_H-M 'P -1'
_atom_sites_solution_hydrogens geom
_atom_sites_solution_primary direct
_atom_sites_solution_secondary difmap
_audit_creation_method SHELXL-97
_cell_angle_alpha 91.679(6)
_cell_angle_beta 110.126(5)
_cell_angle_gamma 98.225(6)
_cell_formula_units_Z 2
_cell_length_a 15.751(4)
_cell_length_b 20.272(5)
_cell_length_c 20.290(5)
_cell_measurement_reflns_used 900
_cell_measurement_temperature 153(2)
_cell_measurement_theta_max 22.5
_cell_measurement_theta_min 1
_cell_volume 5999(3)
_computing_cell_refinement 'SAINT (Bruker AXS, 2000)'
_computing_data_collection 'SMART (Bruker AXS, 2000)'
_computing_data_reduction 'SAINT,SADABS (Bruker AXS, 2000)'
_computing_molecular_graphics
;
ORTEP3,L.J. Farrugia, J. Appl. Cryst. (1997) 30, 565
;
_computing_structure_refinement 'SHELXL-97 (Sheldrick, 1997)'
_computing_structure_solution 'SHELXS-97 (Sheldrick, 1990)'
_diffrn_ambient_temperature 153(2)
_diffrn_detector_area_resol_mean 80
_diffrn_measured_fraction_theta_full 1.000
_diffrn_measured_fraction_theta_max 1.000
_diffrn_measurement_device_type 'CCD area detector'
_diffrn_measurement_method 'Omega and Phi scans'
_diffrn_radiation_monochromator graphite
_diffrn_radiation_source 'rotating anode'
_diffrn_radiation_type MoK\a
_diffrn_radiation_wavelength 0.71073
_diffrn_reflns_av_R_equivalents 0.0661
_diffrn_reflns_av_sigmaI/netI 0.0950
_diffrn_reflns_limit_h_max 18
_diffrn_reflns_limit_h_min -18
_diffrn_reflns_limit_k_max 24
_diffrn_reflns_limit_k_min -23
_diffrn_reflns_limit_l_max 24
_diffrn_reflns_limit_l_min -24
_diffrn_reflns_number 49010
_diffrn_reflns_theta_full 25.00
_diffrn_reflns_theta_max 25.00
_diffrn_reflns_theta_min 1.02
_exptl_absorpt_coefficient_mu 4.711
_exptl_absorpt_correction_T_max 0.8339
_exptl_absorpt_correction_T_min 0.6765
_exptl_absorpt_correction_type multi-scan
_exptl_absorpt_process_details
; 
 Corrections were done with the SADABS program, utilizing the none merged
 raw data obtained from the integration process. Integration and final cell
 refinement were done with SAINT.

 SADABS reports ratio of Tmin/Tmax = 0.797834  

;
_exptl_crystal_colour 'dark red'
_exptl_crystal_density_diffrn 1.678
_exptl_crystal_density_method 'not measured'
_exptl_crystal_description 'transaprent prism'
_exptl_crystal_F_000 2972
_exptl_crystal_size_max 0.09
_exptl_crystal_size_mid 0.05
_exptl_crystal_size_min 0.04
_refine_diff_density_max 2.736
_refine_diff_density_min -1.376
_refine_diff_density_rms 0.186
_refine_ls_extinction_method none
_refine_ls_goodness_of_fit_ref 1.006
_refine_ls_hydrogen_treatment noref
_refine_ls_matrix_type full
_refine_ls_number_parameters 1351
_refine_ls_number_reflns 21136
_refine_ls_number_restraints 14
_refine_ls_restrained_S_all 1.005
_refine_ls_R_factor_all 0.0842
_refine_ls_R_factor_gt 0.0512
_refine_ls_shift/su_max 0.001
_refine_ls_shift/su_mean 0.000
_refine_ls_structure_factor_coef Fsqd
_refine_ls_weighting_details 'calc w=1/[\s^2^(Fo^2^)+(0.0611P)^2^+0.0000P] where P=(Fo^2^+2Fc^2^)/3'
_refine_ls_weighting_scheme calc
_refine_ls_wR_factor_gt 0.1185
_refine_ls_wR_factor_ref 0.1333
_reflns_number_gt 14758
_reflns_number_total 21136
_reflns_threshold_expression >2sigma(I)
_cod_data_source_file 7.cif
_cod_data_source_block sad
_cod_original_sg_symbol_H-M P-1
_cod_database_code 4339704

loop_
_symmetry_equiv_pos_as_xyz
'x, y, z'
'-x, -y, -z'

loop_
_atom_site_label
_atom_site_type_symbol
_atom_site_fract_x
_atom_site_fract_y
_atom_site_fract_z
_atom_site_U_iso_or_equiv
_atom_site_adp_type
_atom_site_occupancy
_atom_site_symmetry_multiplicity
_atom_site_calc_flag
_atom_site_refinement_flags
Cu1 Cu 0.58510(8) 0.81565(6) 0.24095(6) 0.0260(3) Uani 1 1 d .
Cu2 Cu 0.47121(8) 0.70300(6) 0.18901(6) 0.0254(3) Uani 1 1 d .
Cu3 Cu 0.59120(8) 0.69719(6) 0.31629(6) 0.0258(3) Uani 1 1 d .
Cu4 Cu 0.46923(8) 0.77635(6) 0.30668(6) 0.0250(3) Uani 1 1 d .
W1A W 0.78267(3) 0.665401(19) 0.17136(2) 0.02497(11) Uani 1 1 d .
S1A S 0.58298(17) 0.63736(12) 0.21769(13) 0.0263(6) Uani 1 1 d .
S2A S 0.72059(19) 0.81875(13) 0.22414(16) 0.0358(7) Uani 1 1 d .
B1A B 0.7694(8) 0.5143(6) 0.0979(6) 0.029(3) Uani 1 1 d .
H1A H 0.7652 0.4687 0.0756 0.034 Uiso 1 1 calc R
N1A N 0.8798(6) 0.6233(4) 0.1310(4) 0.030(2) Uani 1 1 d .
N2A N 0.8582(5) 0.5589(4) 0.1010(4) 0.0255(19) Uani 1 1 d .
N3A N 0.7783(5) 0.5669(4) 0.2153(4) 0.0238(18) Uani 1 1 d .
N4A N 0.7703(5) 0.5096(4) 0.1749(4) 0.0234(18) Uani 1 1 d .
N5A N 0.6815(6) 0.6109(4) 0.0752(4) 0.029(2) Uani 1 1 d .
N6A N 0.6874(6) 0.5471(4) 0.0549(4) 0.0272(19) Uani 1 1 d .
C1A C 0.6770(7) 0.6764(5) 0.2039(5) 0.024(2) Uani 1 1 d .
C2A C 0.7202(7) 0.7376(5) 0.2042(5) 0.026(2) Uani 1 1 d .
C3A C 0.8846(8) 0.7089(5) 0.2579(6) 0.036(3) Uani 1 1 d .
O3A O 0.9409(6) 0.7368(4) 0.3072(4) 0.055(2) Uani 1 1 d .
C4A C 0.8068(8) 0.7484(5) 0.1254(6) 0.039(3) Uani 1 1 d .
O4A O 0.8201(6) 0.7977(4) 0.1023(5) 0.055(2) Uani 1 1 d .
C5A C 1.0078(8) 0.7173(5) 0.1536(7) 0.046(3) Uani 1 1 d .
H5A1 H 0.9838 0.7487 0.1187 0.070 Uiso 1 1 calc R
H5A2 H 1.0736 0.7196 0.1635 0.070 Uiso 1 1 calc R
H5A3 H 0.9976 0.7291 0.1972 0.070 Uiso 1 1 calc R
C6A C 0.9603(8) 0.6490(5) 0.1259(5) 0.033(3) Uani 1 1 d .
C7A C 0.9905(8) 0.6015(5) 0.0931(6) 0.039(3) Uani 1 1 d .
H7A H 1.0454 0.6069 0.0828 0.047 Uiso 1 1 calc R
C8A C 0.9252(7) 0.5448(5) 0.0784(5) 0.029(2) Uani 1 1 d .
C9A C 0.9231(8) 0.4775(5) 0.0464(6) 0.043(3) Uani 1 1 d .
H9A1 H 0.9113 0.4434 0.0768 0.065 Uiso 1 1 calc R
H9A2 H 0.9822 0.4751 0.0412 0.065 Uiso 1 1 calc R
H9A3 H 0.8743 0.4694 0.0000 0.065 Uiso 1 1 calc R
C10A C 0.7995(8) 0.5973(5) 0.3410(5) 0.034(3) Uani 1 1 d .
H10A H 0.8647 0.6095 0.3695 0.051 Uiso 1 1 calc R
H10B H 0.7665 0.5765 0.3701 0.051 Uiso 1 1 calc R
H10C H 0.7746 0.6376 0.3233 0.051 Uiso 1 1 calc R
C11A C 0.7884(6) 0.5493(5) 0.2806(5) 0.025(2) Uani 1 1 d .
C12A C 0.7872(7) 0.4805(5) 0.2807(5) 0.029(2) Uani 1 1 d .
H12A H 0.7923 0.4548 0.3199 0.035 Uiso 1 1 calc R
C13A C 0.7774(7) 0.4566(5) 0.2145(5) 0.029(2) Uani 1 1 d .
C14A C 0.7758(8) 0.3875(5) 0.1864(6) 0.043(3) Uani 1 1 d .
H14G H 0.7234 0.3757 0.1424 0.064 Uiso 1 1 calc R
H14H H 0.7704 0.3559 0.2210 0.064 Uiso 1 1 calc R
H14I H 0.8327 0.3854 0.1774 0.064 Uiso 1 1 calc R
C15A C 0.5790(8) 0.6943(5) 0.0304(6) 0.042(3) Uani 1 1 d .
H15G H 0.5675 0.7000 0.0746 0.062 Uiso 1 1 calc R
H15H H 0.5225 0.6958 -0.0095 0.062 Uiso 1 1 calc R
H15I H 0.6270 0.7304 0.0293 0.062 Uiso 1 1 calc R
C16A C 0.6092(8) 0.6287(6) 0.0256(5) 0.036(3) Uani 1 1 d .
C17A C 0.5671(7) 0.5744(5) -0.0255(5) 0.036(3) Uani 1 1 d .
H17A H 0.5133 0.5724 -0.0659 0.043 Uiso 1 1 calc R
C18A C 0.6190(7) 0.5254(5) -0.0055(5) 0.031(2) Uani 1 1 d .
C19A C 0.6054(8) 0.4573(6) -0.0416(6) 0.043(3) Uani 1 1 d .
H19A H 0.6573 0.4534 -0.0568 0.064 Uiso 1 1 calc R
H19B H 0.5486 0.4505 -0.0827 0.064 Uiso 1 1 calc R
H19C H 0.6015 0.4234 -0.0088 0.064 Uiso 1 1 calc R
W1B W 0.77604(3) 0.905044(19) 0.48752(2) 0.02387(11) Uani 1 1 d .
S1B S 0.57474(17) 0.87249(12) 0.33394(12) 0.0245(5) Uani 1 1 d .
S2B S 0.72274(19) 0.73388(13) 0.40869(14) 0.0336(6) Uani 1 1 d .
B1B B 0.7482(9) 1.0478(6) 0.5552(6) 0.034(3) Uani 1 1 d .
H1B H 0.7399 1.0908 0.5759 0.041 Uiso 1 1 calc R
N1B N 0.8725(6) 0.9744(4) 0.5764(4) 0.033(2) Uani 1 1 d .
N2B N 0.8448(6) 1.0309(4) 0.5960(4) 0.036(2) Uani 1 1 d .
N3B N 0.7554(5) 1.0018(4) 0.4401(4) 0.0250(19) Uani 1 1 d .
N4B N 0.7420(6) 1.0537(4) 0.4781(4) 0.030(2) Uani 1 1 d .
N5B N 0.6743(6) 0.9276(4) 0.5323(4) 0.0257(19) Uani 1 1 d .
N6B N 0.6759(6) 0.9913(4) 0.5575(4) 0.0266(19) Uani 1 1 d .
C1B C 0.6724(6) 0.8634(4) 0.3993(5) 0.021(2) Uani 1 1 d .
C2B C 0.7175(7) 0.8134(5) 0.4249(5) 0.026(2) Uani 1 1 d .
C3B C 0.8801(7) 0.8903(5) 0.4562(6) 0.033(3) Uani 1 1 d .
O3B O 0.9363(6) 0.8782(4) 0.4362(4) 0.053(2) Uani 1 1 d .
C4B C 0.8105(7) 0.8311(5) 0.5479(5) 0.029(2) Uani 1 1 d .
O4B O 0.8301(5) 0.7873(3) 0.5822(4) 0.0415(19) Uani 1 1 d .
C5B C 1.0131(8) 0.9227(6) 0.6159(7) 0.060(4) Uani 1 1 d .
H5B1 H 0.9741 0.8788 0.6072 0.090 Uiso 1 1 calc R
H5B2 H 1.0653 0.9242 0.6599 0.090 Uiso 1 1 calc R
H5B3 H 1.0355 0.9302 0.5769 0.090 Uiso 1 1 calc R
C6B C 0.9586(7) 0.9761(6) 0.6217(5) 0.034(3) Uani 1 1 d .
C7B C 0.9853(8) 1.0320(6) 0.6688(5) 0.044(3) Uani 1 1 d .
H7B H 1.0426 1.0444 0.7059 0.053 Uiso 1 1 calc R
C8B C 0.9134(8) 1.0656(5) 0.6516(6) 0.039(3) Uani 1 1 d .
C9B C 0.9057(8) 1.1295(6) 0.6851(6) 0.049(3) Uani 1 1 d .
H9B1 H 0.9023 1.1643 0.6523 0.074 Uiso 1 1 calc R
H9B2 H 0.9596 1.1428 0.7279 0.074 Uiso 1 1 calc R
H9B3 H 0.8503 1.1235 0.6974 0.074 Uiso 1 1 calc R
C10B C 0.7608(8) 0.9799(5) 0.3209(5) 0.041(3) Uani 1 1 d .
H10J H 0.8087 0.9530 0.3421 0.062 Uiso 1 1 calc R
H10K H 0.7781 1.0081 0.2876 0.062 Uiso 1 1 calc R
H10L H 0.7028 0.9503 0.2959 0.062 Uiso 1 1 calc R
C11B C 0.7500(7) 1.0230(5) 0.3773(5) 0.028(2) Uani 1 1 d .
C12B C 0.7322(8) 1.0874(5) 0.3756(6) 0.040(3) Uani 1 1 d .
H12B H 0.7233 1.1139 0.3366 0.048 Uiso 1 1 calc R
C13B C 0.7296(8) 1.1065(5) 0.4389(6) 0.038(3) Uani 1 1 d .
C14B C 0.7115(9) 1.1709(5) 0.4651(6) 0.048(3) Uani 1 1 d .
H14D H 0.6581 1.1621 0.4797 0.072 Uiso 1 1 calc R
H14E H 0.6995 1.2012 0.4273 0.072 Uiso 1 1 calc R
H14F H 0.7651 1.1916 0.5053 0.072 Uiso 1 1 calc R
C15B C 0.5749(8) 0.8177(5) 0.5154(6) 0.037(3) Uani 1 1 d .
H15D H 0.5420 0.8118 0.4644 0.056 Uiso 1 1 calc R
H15E H 0.5353 0.7963 0.5395 0.056 Uiso 1 1 calc R
H15F H 0.6304 0.7972 0.5270 0.056 Uiso 1 1 calc R
C16B C 0.6006(7) 0.8901(5) 0.5388(5) 0.029(2) Uani 1 1 d .
C17B C 0.5578(7) 0.9292(6) 0.5691(5) 0.039(3) Uani 1 1 d .
H17B H 0.5051 0.9146 0.5808 0.046 Uiso 1 1 calc R
C18B C 0.6053(8) 0.9941(5) 0.5798(5) 0.035(3) Uani 1 1 d .
C19B C 0.5892(9) 1.0560(6) 0.6113(7) 0.055(4) Uani 1 1 d .
H19G H 0.6401 1.0711 0.6556 0.083 Uiso 1 1 calc R
H19H H 0.5318 1.0469 0.6207 0.083 Uiso 1 1 calc R
H19I H 0.5851 1.0910 0.5786 0.083 Uiso 1 1 calc R
W1C W 0.26535(3) 0.86228(2) 0.07570(2) 0.02434(11) Uani 1 1 d .
S1C S 0.47645(17) 0.79849(12) 0.13130(13) 0.0255(6) Uani 1 1 d .
S2C S 0.33043(17) 0.80820(12) 0.25282(12) 0.0263(6) Uani 1 1 d .
B1C B 0.2786(9) 0.9547(6) -0.0542(7) 0.036(3) Uani 1 1 d .
H1C H 0.2823 0.9826 -0.0933 0.043 Uiso 1 1 calc R
N1C N 0.1579(6) 0.9061(4) -0.0039(5) 0.035(2) Uani 1 1 d .
N2C N 0.1800(6) 0.9466(4) -0.0508(4) 0.037(2) Uani 1 1 d .
N3C N 0.2942(6) 0.8367(4) -0.0211(4) 0.029(2) Uani 1 1 d .
N4C N 0.2963(6) 0.8837(4) -0.0682(4) 0.030(2) Uani 1 1 d .
N5C N 0.3512(6) 0.9589(4) 0.0767(4) 0.0275(19) Uani 1 1 d .
N6C N 0.3460(6) 0.9866(4) 0.0145(5) 0.035(2) Uani 1 1 d .
C1C C 0.3763(7) 0.8219(4) 0.1293(5) 0.025(2) Uani 1 1 d .
C2C C 0.3317(6) 0.8278(4) 0.1736(5) 0.022(2) Uani 1 1 d .
C3C C 0.1817(7) 0.7765(6) 0.0634(5) 0.034(3) Uani 1 1 d .
O3C O 0.1360(5) 0.7250(4) 0.0583(4) 0.049(2) Uani 1 1 d .
C4C C 0.2154(8) 0.8952(6) 0.1448(6) 0.038(3) Uani 1 1 d .
O4C O 0.1862(6) 0.9108(4) 0.1865(4) 0.054(2) Uani 1 1 d .
C5C C 0.0177(8) 0.8715(7) 0.0240(7) 0.059(4) Uani 1 1 d .
H5C1 H 0.0011 0.8245 0.0052 0.088 Uiso 1 1 calc R
H5C2 H -0.0381 0.8904 0.0185 0.088 Uiso 1 1 calc R
H5C3 H 0.0555 0.8745 0.0741 0.088 Uiso 1 1 calc R
C6C C 0.0697(8) 0.9093(6) -0.0145(6) 0.044(3) Uani 1 1 d .
C7C C 0.0372(9) 0.9510(6) -0.0679(6) 0.050(3) Uani 1 1 d .
H7C H -0.0227 0.9621 -0.0856 0.060 Uiso 1 1 calc R
C8C C 0.1072(8) 0.9722(6) -0.0896(6) 0.048(3) Uani 1 1 d .
C9C C 0.1117(10) 1.0201(7) -0.1439(7) 0.076(5) Uani 1 1 d .
H9C1 H 0.1650 1.0554 -0.1233 0.114 Uiso 1 1 calc R
H9C2 H 0.0557 1.0402 -0.1593 0.114 Uiso 1 1 calc R
H9C3 H 0.1173 0.9961 -0.1844 0.114 Uiso 1 1 calc R
C10C C 0.3012(8) 0.7139(5) -0.0150(5) 0.042(3) Uani 1 1 d .
H10D H 0.3163 0.7227 0.0358 0.063 Uiso 1 1 calc R
H10E H 0.3446 0.6877 -0.0235 0.063 Uiso 1 1 calc R
H10F H 0.2389 0.6888 -0.0360 0.063 Uiso 1 1 calc R
C11C C 0.3070(7) 0.7797(5) -0.0480(5) 0.034(3) Uani 1 1 d .
C12C C 0.3193(7) 0.7887(6) -0.1113(5) 0.038(3) Uani 1 1 d .
H12C H 0.3300 0.7561 -0.1409 0.046 Uiso 1 1 calc R
C13C C 0.3129(7) 0.8557(5) -0.1228(5) 0.032(2) Uani 1 1 d .
C14C C 0.3144(8) 0.8932(6) -0.1845(6) 0.051(3) Uani 1 1 d .
H14J H 0.2514 0.8926 -0.2167 0.076 Uiso 1 1 calc R
H14K H 0.3486 0.8720 -0.2091 0.076 Uiso 1 1 calc R
H14L H 0.3441 0.9395 -0.1683 0.076 Uiso 1 1 calc R
C15C C 0.4385(8) 0.9856(5) 0.2045(6) 0.048(3) Uani 1 1 d .
H15J H 0.3851 0.9851 0.2189 0.072 Uiso 1 1 calc R
H15K H 0.4882 1.0205 0.2336 0.072 Uiso 1 1 calc R
H15L H 0.4590 0.9420 0.2106 0.072 Uiso 1 1 calc R
C16C C 0.4131(8) 0.9997(5) 0.1286(6) 0.038(3) Uani 1 1 d .
C17C C 0.4494(8) 1.0539(5) 0.1000(7) 0.046(3) Uani 1 1 d .
H17C H 0.4954 1.0904 0.1252 0.056 Uiso 1 1 calc R
C18C C 0.4060(8) 1.0441(6) 0.0293(7) 0.047(3) Uani 1 1 d .
C19C C 0.4168(10) 1.0862(6) -0.0278(7) 0.069(4) Uani 1 1 d .
H19J H 0.4433 1.0621 -0.0565 0.103 Uiso 1 1 calc R
H19K H 0.4574 1.1284 -0.0065 0.103 Uiso 1 1 calc R
H19L H 0.3567 1.0954 -0.0575 0.103 Uiso 1 1 calc R
W1D W 0.27038(3) 0.563958(19) 0.30824(2) 0.02212(10) Uani 1 1 d .
S1D S 0.47938(17) 0.68139(12) 0.36436(12) 0.0252(6) Uani 1 1 d .
S2D S 0.32910(18) 0.64400(12) 0.16736(13) 0.0272(6) Uani 1 1 d .
B1D B 0.2940(8) 0.4452(6) 0.4178(6) 0.031(3) Uani 1 1 d .
H1D H 0.3007 0.4089 0.4507 0.037 Uiso 1 1 calc R
N1D N 0.1636(5) 0.4958(4) 0.3339(4) 0.0255(19) Uani 1 1 d .
N2D N 0.1916(5) 0.4538(4) 0.3860(4) 0.0248(19) Uani 1 1 d .
N3D N 0.3321(5) 0.4729(4) 0.3108(4) 0.0247(18) Uani 1 1 d .
N4D N 0.3280(5) 0.4276(4) 0.3595(4) 0.0255(19) Uani 1 1 d .
N5D N 0.3306(5) 0.5698(4) 0.4257(4) 0.0247(18) Uani 1 1 d .
N6D N 0.3479(5) 0.5119(4) 0.4582(4) 0.0250(18) Uani 1 1 d .
C1D C 0.3794(6) 0.6324(4) 0.3152(5) 0.022(2) Uani 1 1 d .
C2D C 0.3288(6) 0.6200(4) 0.2449(5) 0.022(2) Uani 1 1 d .
C3D C 0.1996(7) 0.6394(5) 0.3087(6) 0.034(3) Uani 1 1 d .
O3D O 0.1588(6) 0.6822(4) 0.3063(4) 0.052(2) Uani 1 1 d .
C4D C 0.1974(6) 0.5391(5) 0.2072(5) 0.025(2) Uani 1 1 d .
O4D O 0.1586(5) 0.5248(3) 0.1478(4) 0.0335(17) Uani 1 1 d .
C5D C 0.0158(7) 0.5261(7) 0.2574(6) 0.052(4) Uani 1 1 d .
H5D1 H 0.0427 0.5735 0.2639 0.078 Uiso 1 1 calc R
H5D2 H -0.0462 0.5215 0.2591 0.078 Uiso 1 1 calc R
H5D3 H 0.0129 0.5069 0.2117 0.078 Uiso 1 1 calc R
C6D C 0.0729(7) 0.4902(5) 0.3142(5) 0.031(2) Uani 1 1 d .
C7D C 0.0439(8) 0.4440(6) 0.3555(5) 0.038(3) Uani 1 1 d .
H7D H -0.0174 0.4306 0.3531 0.046 Uiso 1 1 calc R
C8D C 0.1180(7) 0.4223(5) 0.3988(5) 0.028(2) Uani 1 1 d .
C9D C 0.1257(8) 0.3734(6) 0.4543(6) 0.045(3) Uani 1 1 d .
H9D1 H 0.1404 0.3318 0.4384 0.067 Uiso 1 1 calc R
H9D2 H 0.0674 0.3640 0.4622 0.067 Uiso 1 1 calc R
H9D3 H 0.1744 0.3927 0.4983 0.067 Uiso 1 1 calc R
C10D C 0.3847(8) 0.4776(5) 0.2089(5) 0.036(3) Uani 1 1 d .
H10G H 0.3285 0.4899 0.1759 0.054 Uiso 1 1 calc R
H10H H 0.4093 0.4476 0.1839 0.054 Uiso 1 1 calc R
H10I H 0.4301 0.5180 0.2290 0.054 Uiso 1 1 calc R
C11D C 0.3641(7) 0.4434(5) 0.2656(5) 0.030(2) Uani 1 1 d .
C12D C 0.3801(7) 0.3805(5) 0.2866(6) 0.034(3) Uani 1 1 d .
H12D H 0.4039 0.3494 0.2647 0.041 Uiso 1 1 calc R
C13D C 0.3557(7) 0.3715(5) 0.3436(5) 0.030(2) Uani 1 1 d .
C14D C 0.3606(8) 0.3128(5) 0.3864(6) 0.039(3) Uani 1 1 d .
H14A H 0.4013 0.3267 0.4350 0.058 Uiso 1 1 calc R
H14B H 0.3846 0.2782 0.3665 0.058 Uiso 1 1 calc R
H14C H 0.2992 0.2948 0.3858 0.058 Uiso 1 1 calc R
C15D C 0.3491(7) 0.6901(5) 0.4655(6) 0.034(3) Uani 1 1 d .
H15A H 0.3573 0.7020 0.4214 0.051 Uiso 1 1 calc R
H15B H 0.3931 0.7204 0.5047 0.051 Uiso 1 1 calc R
H15C H 0.2866 0.6939 0.4626 0.051 Uiso 1 1 calc R
C16D C 0.3648(7) 0.6199(5) 0.4775(5) 0.029(2) Uani 1 1 d .
C17D C 0.4069(7) 0.5950(5) 0.5397(5) 0.036(3) Uani 1 1 d .
H17D H 0.4388 0.6203 0.5837 0.043 Uiso 1 1 calc R
C18D C 0.3950(7) 0.5265(5) 0.5274(5) 0.035(3) Uani 1 1 d .
C19D C 0.4266(8) 0.4738(6) 0.5768(5) 0.043(3) Uani 1 1 d .
H19D H 0.3735 0.4412 0.5753 0.064 Uiso 1 1 calc R
H19E H 0.4578 0.4949 0.6248 0.064 Uiso 1 1 calc R
H19F H 0.4690 0.4510 0.5623 0.064 Uiso 1 1 calc R
C21 C 0.4891(11) 0.1693(6) 0.2943(9) 0.080(5) Uani 1 1 d .
H21A H 0.5436 0.1481 0.3137 0.120 Uiso 1 1 calc R
H21B H 0.4415 0.1386 0.2575 0.120 Uiso 1 1 calc R
H21C H 0.4662 0.1799 0.3319 0.120 Uiso 1 1 calc R
C22 C 0.5130(8) 0.2316(6) 0.2637(7) 0.046(3) Uani 1 1 d .
C23 C 0.4685(10) 0.2429(7) 0.1955(7) 0.065(4) Uani 1 1 d .
H23 H 0.4222 0.2086 0.1660 0.078 Uiso 1 1 calc R
C24 C 0.4874(11) 0.3010(9) 0.1678(7) 0.073(5) Uani 1 1 d .
H24 H 0.4544 0.3064 0.1199 0.088 Uiso 1 1 calc R
C25 C 0.5520(10) 0.3507(9) 0.2074(9) 0.075(5) Uani 1 1 d .
H25 H 0.5650 0.3911 0.1876 0.090 Uiso 1 1 calc R
C26 C 0.5994(8) 0.3429(7) 0.2768(8) 0.063(4) Uani 1 1 d .
H26 H 0.6452 0.3777 0.3057 0.076 Uiso 1 1 calc R
C27 C 0.5784(8) 0.2816(6) 0.3047(7) 0.049(3) Uani 1 1 d .
H27 H 0.6105 0.2756 0.3527 0.059 Uiso 1 1 calc R
C31 C 1.0582(13) 0.8129(11) 0.7805(11) 0.137(9) Uani 1 1 d .
H31A H 1.1213 0.8247 0.8137 0.205 Uiso 1 1 calc R
H31B H 1.0261 0.8511 0.7789 0.205 Uiso 1 1 calc R
H31C H 1.0589 0.8012 0.7335 0.205 Uiso 1 1 calc R
C32 C 1.0099(11) 0.7544(8) 0.8041(8) 0.076(5) Uani 1 1 d .
C33 C 0.9372(13) 0.7065(9) 0.7557(9) 0.091(6) Uani 1 1 d .
H33 H 0.9192 0.7118 0.7066 0.109 Uiso 1 1 calc R
C34 C 0.8952(11) 0.6560(9) 0.7771(10) 0.088(6) Uani 1 1 d .
H34 H 0.8467 0.6264 0.7431 0.106 Uiso 1 1 calc R
C35 C 0.9177(13) 0.6442(8) 0.8450(11) 0.116(8) Uani 1 1 d .
H35 H 0.8867 0.6074 0.8603 0.139 Uiso 1 1 calc R
C36 C 0.9912(13) 0.6906(8) 0.8930(9) 0.107(7) Uani 1 1 d .
H36 H 1.0102 0.6841 0.9418 0.129 Uiso 1 1 calc R
C37 C 1.0340(10) 0.7423(7) 0.8721(8) 0.070(4) Uani 1 1 d .
H37 H 1.0830 0.7716 0.9062 0.084 Uiso 1 1 calc R
C41 C 0.7840(14) 0.8717(7) 0.7932(8) 0.0357(14) Uiso 0.488(4) 1 d PD
C42 C 0.7703(14) 0.9203(8) 0.8359(8) 0.0357(14) Uiso 0.488(4) 1 d PD
H42 H 0.7648 0.9643 0.8222 0.043 Uiso 0.488(4) 1 calc PR
C43 C 0.7650(14) 0.9019(8) 0.8995(9) 0.0357(14) Uiso 0.488(4) 1 d PD
H43 H 0.7593 0.9360 0.9301 0.043 Uiso 0.488(4) 1 calc PR
C44 C 0.7671(14) 0.8388(7) 0.9231(10) 0.0357(14) Uiso 0.488(4) 1 d PD
H44 H 0.7601 0.8282 0.9664 0.043 Uiso 0.488(4) 1 calc PR
C45 C 0.7803(14) 0.7923(9) 0.8780(8) 0.0357(14) Uiso 0.488(4) 1 d PD
H45 H 0.7843 0.7480 0.8913 0.043 Uiso 0.488(4) 1 calc PR
C46 C 0.7880(14) 0.8078(8) 0.8143(9) 0.0357(14) Uiso 0.488(4) 1 d PD
H46 H 0.7962 0.7741 0.7846 0.043 Uiso 0.488(4) 1 calc PR
C47 C 0.7820(15) 0.8859(11) 0.7211(8) 0.0357(14) Uiso 0.488(4) 1 d PD
H47A H 0.7290 0.8577 0.6861 0.054 Uiso 0.488(4) 1 calc PR
H47B H 0.8384 0.8763 0.7154 0.054 Uiso 0.488(4) 1 calc PR
H47C H 0.7772 0.9331 0.7144 0.054 Uiso 0.488(4) 1 calc PR
C51 C 0.8574(14) 0.4211(8) 0.5003(10) 0.0357(14) Uiso 0.512(4) 1 d PD
H51A H 0.9039 0.4568 0.4961 0.054 Uiso 0.512(4) 1 calc PR
H51B H 0.8603 0.4216 0.5493 0.054 Uiso 0.512(4) 1 calc PR
H51C H 0.7965 0.4283 0.4699 0.054 Uiso 0.512(4) 1 calc PR
C52 C 0.8751(13) 0.3553(8) 0.4782(7) 0.0357(14) Uiso 0.512(4) 1 d PD
C53 C 0.8451(12) 0.3288(8) 0.4091(7) 0.0357(14) Uiso 0.512(4) 1 d PD
H53 H 0.8050 0.3497 0.3725 0.043 Uiso 0.512(4) 1 calc PR
C54 C 0.8749(12) 0.2711(8) 0.3947(9) 0.0357(14) Uiso 0.512(4) 1 d PD
H54 H 0.8588 0.2543 0.3471 0.043 Uiso 0.512(4) 1 calc PR
C55 C 0.9275(13) 0.2373(9) 0.4477(7) 0.0357(14) Uiso 0.512(4) 1 d PD
H55 H 0.9457 0.1962 0.4388 0.043 Uiso 0.512(4) 1 calc PR
C56 C 0.9513(13) 0.2681(8) 0.5145(8) 0.0357(14) Uiso 0.512(4) 1 d PD
H56 H 0.9874 0.2454 0.5516 0.043 Uiso 0.512(4) 1 calc PR
C57 C 0.9301(12) 0.3272(8) 0.5353(8) 0.0357(14) Uiso 0.512(4) 1 d PD
H57 H 0.9507 0.3460 0.5826 0.043 Uiso 0.512(4) 1 calc PR

loop_
_atom_site_aniso_label
_atom_site_aniso_U_11
_atom_site_aniso_U_22
_atom_site_aniso_U_33
_atom_site_aniso_U_23
_atom_site_aniso_U_13
_atom_site_aniso_U_12
Cu1 0.0306(7) 0.0215(6) 0.0273(7) 0.0007(5) 0.0118(6) 0.0047(5)
Cu2 0.0307(7) 0.0209(6) 0.0253(6) 0.0022(5) 0.0106(6) 0.0043(5)
Cu3 0.0302(7) 0.0220(6) 0.0262(6) 0.0021(5) 0.0108(6) 0.0051(5)
Cu4 0.0292(7) 0.0224(6) 0.0230(6) 0.0018(5) 0.0088(5) 0.0035(5)
W1A 0.0317(2) 0.0191(2) 0.0282(2) 0.00116(17) 0.01533(19) 0.00525(18)
S1A 0.0303(14) 0.0204(13) 0.0304(14) 0.0025(11) 0.0136(12) 0.0037(11)
S2A 0.0334(15) 0.0197(14) 0.0586(19) -0.0068(13) 0.0241(14) 0.0000(12)
B1A 0.033(7) 0.025(6) 0.031(7) -0.002(5) 0.015(6) 0.008(5)
N1A 0.037(5) 0.023(5) 0.036(5) 0.006(4) 0.019(4) 0.010(4)
N2A 0.033(5) 0.022(4) 0.027(5) 0.000(4) 0.016(4) 0.007(4)
N3A 0.029(5) 0.014(4) 0.030(5) 0.000(4) 0.012(4) 0.004(4)
N4A 0.021(4) 0.023(4) 0.026(4) 0.003(4) 0.007(4) 0.004(4)
N5A 0.038(5) 0.019(4) 0.030(5) 0.000(4) 0.010(4) 0.013(4)
N6A 0.035(5) 0.024(5) 0.022(4) -0.005(4) 0.009(4) 0.009(4)
C1A 0.042(6) 0.019(5) 0.015(5) -0.002(4) 0.015(5) 0.006(5)
C2A 0.028(6) 0.023(5) 0.032(6) 0.001(4) 0.016(5) 0.005(4)
C3A 0.039(7) 0.034(6) 0.033(6) -0.001(5) 0.014(6) -0.001(5)
O3A 0.044(5) 0.057(6) 0.051(5) -0.005(5) 0.010(4) -0.011(4)
C4A 0.060(8) 0.028(6) 0.046(7) 0.005(5) 0.038(6) 0.004(6)
O4A 0.081(7) 0.031(5) 0.075(6) 0.021(4) 0.053(5) 0.016(4)
C5A 0.040(7) 0.034(7) 0.078(9) 0.012(6) 0.037(7) 0.001(6)
C6A 0.043(7) 0.028(6) 0.032(6) 0.008(5) 0.019(5) 0.001(5)
C7A 0.046(7) 0.035(7) 0.053(7) 0.014(6) 0.034(6) 0.014(6)
C8A 0.049(7) 0.024(6) 0.022(5) 0.004(4) 0.020(5) 0.011(5)
C9A 0.058(8) 0.042(7) 0.051(7) 0.002(6) 0.042(7) 0.016(6)
C10A 0.047(7) 0.032(6) 0.022(5) 0.002(5) 0.013(5) 0.007(5)
C11A 0.024(5) 0.025(5) 0.026(5) 0.007(4) 0.010(4) 0.005(4)
C12A 0.040(6) 0.025(6) 0.029(6) 0.006(5) 0.021(5) 0.004(5)
C13A 0.030(6) 0.021(5) 0.038(6) 0.004(5) 0.015(5) -0.001(4)
C14A 0.065(8) 0.025(6) 0.042(7) 0.007(5) 0.022(6) 0.007(6)
C15A 0.060(8) 0.045(7) 0.033(6) 0.010(5) 0.024(6) 0.031(6)
C16A 0.043(7) 0.044(7) 0.025(6) 0.007(5) 0.013(5) 0.021(6)
C17A 0.035(6) 0.038(7) 0.029(6) -0.007(5) 0.003(5) 0.008(5)
C18A 0.040(6) 0.028(6) 0.028(6) -0.002(5) 0.015(5) 0.008(5)
C19A 0.047(7) 0.048(7) 0.029(6) 0.005(5) 0.004(6) 0.015(6)
W1B 0.0269(2) 0.0185(2) 0.0252(2) 0.00102(17) 0.00818(18) 0.00306(17)
S1B 0.0266(13) 0.0216(13) 0.0231(13) -0.0007(10) 0.0063(11) 0.0033(11)
S2B 0.0364(16) 0.0206(13) 0.0380(16) -0.0043(12) 0.0045(13) 0.0092(12)
B1B 0.039(7) 0.033(7) 0.029(7) -0.004(6) 0.013(6) 0.000(6)
N1B 0.033(5) 0.026(5) 0.037(5) 0.008(4) 0.011(4) 0.000(4)
N2B 0.041(6) 0.032(5) 0.030(5) -0.003(4) 0.011(4) -0.010(4)
N3B 0.033(5) 0.018(4) 0.025(5) 0.000(4) 0.012(4) 0.005(4)
N4B 0.034(5) 0.022(5) 0.030(5) -0.004(4) 0.008(4) 0.005(4)
N5B 0.036(5) 0.022(4) 0.025(4) -0.001(4) 0.015(4) 0.012(4)
N6B 0.033(5) 0.023(5) 0.024(4) -0.003(4) 0.012(4) 0.002(4)
C1B 0.024(5) 0.014(5) 0.024(5) -0.002(4) 0.011(4) -0.001(4)
C2B 0.029(6) 0.024(5) 0.022(5) 0.000(4) 0.003(4) 0.007(4)
C3B 0.031(6) 0.032(6) 0.040(7) 0.008(5) 0.017(5) 0.004(5)
O3B 0.045(5) 0.067(6) 0.064(6) 0.024(5) 0.033(5) 0.025(5)
C4B 0.031(6) 0.032(6) 0.025(6) -0.002(5) 0.012(5) -0.001(5)
O4B 0.055(5) 0.023(4) 0.038(4) 0.011(4) 0.006(4) 0.007(4)
C5B 0.032(7) 0.048(8) 0.078(10) 0.006(7) -0.009(7) 0.012(6)
C6B 0.027(6) 0.043(7) 0.027(6) 0.012(5) 0.003(5) 0.001(5)
C7B 0.044(7) 0.044(7) 0.023(6) -0.002(5) -0.003(5) -0.021(6)
C8B 0.046(7) 0.031(6) 0.030(6) 0.006(5) 0.008(6) -0.011(6)
C9B 0.062(8) 0.046(7) 0.028(6) -0.017(5) 0.017(6) -0.028(6)
C10B 0.057(8) 0.034(6) 0.033(6) 0.001(5) 0.019(6) -0.006(6)
C11B 0.031(6) 0.027(6) 0.025(6) 0.003(5) 0.010(5) 0.001(5)
C12B 0.062(8) 0.025(6) 0.037(7) 0.006(5) 0.022(6) 0.009(6)
C13B 0.051(7) 0.008(5) 0.052(7) 0.004(5) 0.013(6) 0.006(5)
C14B 0.066(9) 0.026(6) 0.058(8) 0.005(6) 0.027(7) 0.013(6)
C15B 0.046(7) 0.031(6) 0.043(7) 0.013(5) 0.024(6) 0.010(5)
C16B 0.034(6) 0.025(6) 0.030(6) 0.005(5) 0.011(5) 0.007(5)
C17B 0.032(6) 0.051(8) 0.035(6) 0.008(6) 0.015(5) 0.004(6)
C18B 0.047(7) 0.033(6) 0.030(6) 0.004(5) 0.018(5) 0.013(5)
C19B 0.068(9) 0.051(8) 0.062(9) -0.010(7) 0.043(8) 0.006(7)
W1C 0.0263(2) 0.0219(2) 0.0243(2) 0.00578(17) 0.00803(18) 0.00372(17)
S1C 0.0313(14) 0.0247(13) 0.0233(13) 0.0044(11) 0.0124(11) 0.0061(11)
S2C 0.0309(14) 0.0288(14) 0.0205(13) 0.0029(11) 0.0106(11) 0.0055(11)
B1C 0.057(9) 0.023(7) 0.037(7) 0.021(6) 0.025(7) 0.009(6)
N1C 0.039(6) 0.027(5) 0.039(5) 0.017(4) 0.011(4) 0.010(4)
N2C 0.047(6) 0.031(5) 0.034(5) 0.012(4) 0.013(5) 0.015(4)
N3C 0.034(5) 0.029(5) 0.023(5) 0.004(4) 0.008(4) 0.001(4)
N4C 0.030(5) 0.028(5) 0.033(5) 0.013(4) 0.010(4) 0.006(4)
N5C 0.036(5) 0.017(4) 0.026(5) 0.002(4) 0.006(4) 0.004(4)
N6C 0.043(6) 0.026(5) 0.036(5) 0.004(4) 0.014(5) 0.007(4)
C1C 0.039(6) 0.007(5) 0.027(5) -0.001(4) 0.011(5) 0.000(4)
C2C 0.027(5) 0.018(5) 0.016(5) -0.001(4) 0.001(4) 0.007(4)
C3C 0.021(6) 0.045(7) 0.033(6) 0.010(5) 0.006(5) 0.000(5)
O3C 0.052(5) 0.038(5) 0.052(5) 0.002(4) 0.019(4) -0.013(4)
C4C 0.040(7) 0.041(7) 0.035(7) 0.006(5) 0.010(6) 0.021(6)
O4C 0.071(6) 0.061(6) 0.050(5) 0.017(5) 0.036(5) 0.034(5)
C5C 0.022(6) 0.071(10) 0.074(10) 0.008(8) 0.009(6) 0.004(6)
C6C 0.034(7) 0.049(8) 0.052(8) 0.014(6) 0.018(6) 0.009(6)
C7C 0.046(8) 0.060(9) 0.039(7) 0.016(6) 0.001(6) 0.028(7)
C8C 0.043(7) 0.057(8) 0.046(8) 0.018(6) 0.007(6) 0.029(7)
C9C 0.097(12) 0.085(11) 0.056(9) 0.034(8) 0.018(9) 0.066(10)
C10C 0.060(8) 0.038(7) 0.029(6) -0.003(5) 0.017(6) 0.009(6)
C11C 0.036(6) 0.035(6) 0.027(6) -0.001(5) 0.010(5) -0.001(5)
C12C 0.042(7) 0.045(7) 0.033(6) -0.002(5) 0.021(6) 0.006(6)
C13C 0.033(6) 0.040(7) 0.020(5) 0.003(5) 0.007(5) 0.006(5)
C14C 0.056(8) 0.065(9) 0.035(7) 0.026(6) 0.014(6) 0.022(7)
C15C 0.053(8) 0.028(6) 0.045(7) -0.005(5) -0.003(6) -0.003(6)
C16C 0.041(7) 0.021(6) 0.044(7) 0.001(5) 0.006(6) 0.001(5)
C17C 0.044(7) 0.024(6) 0.066(9) -0.002(6) 0.014(7) 0.002(5)
C18C 0.050(8) 0.033(7) 0.060(9) 0.008(6) 0.026(7) -0.001(6)
C19C 0.112(13) 0.026(7) 0.079(10) 0.019(7) 0.051(10) 0.002(7)
W1D 0.0240(2) 0.0187(2) 0.0236(2) 0.00290(16) 0.00849(17) 0.00290(17)
S1D 0.0251(13) 0.0243(13) 0.0225(13) 0.0009(11) 0.0050(11) 0.0010(11)
S2D 0.0333(15) 0.0236(13) 0.0253(13) 0.0054(11) 0.0108(11) 0.0047(11)
B1D 0.037(7) 0.021(6) 0.035(7) -0.005(5) 0.018(6) -0.005(5)
N1D 0.021(4) 0.026(5) 0.026(5) 0.010(4) 0.006(4) 0.001(4)
N2D 0.030(5) 0.018(4) 0.023(4) 0.003(3) 0.006(4) -0.005(4)
N3D 0.032(5) 0.015(4) 0.027(5) -0.002(4) 0.011(4) 0.004(4)
N4D 0.022(4) 0.029(5) 0.025(4) 0.007(4) 0.006(4) 0.005(4)
N5D 0.030(5) 0.019(4) 0.023(4) 0.004(4) 0.009(4) -0.001(4)
N6D 0.026(5) 0.024(5) 0.022(4) 0.002(4) 0.006(4) 0.000(4)
C1D 0.028(5) 0.011(5) 0.029(5) 0.005(4) 0.014(5) 0.003(4)
C2D 0.022(5) 0.014(5) 0.033(6) 0.001(4) 0.016(5) -0.003(4)
C3D 0.028(6) 0.036(7) 0.039(6) 0.014(5) 0.014(5) 0.005(5)
O3D 0.056(6) 0.044(5) 0.065(6) 0.011(4) 0.024(5) 0.031(5)
C4D 0.016(5) 0.022(5) 0.032(6) 0.001(5) 0.002(5) 0.007(4)
O4D 0.032(4) 0.034(4) 0.032(4) 0.001(3) 0.008(4) 0.003(3)
C5D 0.021(6) 0.085(10) 0.052(8) 0.040(7) 0.009(6) 0.016(6)
C6D 0.026(6) 0.039(6) 0.029(6) 0.004(5) 0.009(5) 0.007(5)
C7D 0.036(7) 0.049(7) 0.033(6) 0.005(5) 0.020(5) -0.001(6)
C8D 0.033(6) 0.030(6) 0.019(5) 0.002(4) 0.010(5) -0.003(5)
C9D 0.040(7) 0.049(8) 0.049(7) 0.022(6) 0.020(6) 0.006(6)
C10D 0.049(7) 0.034(6) 0.042(7) 0.012(5) 0.032(6) 0.019(5)
C11D 0.038(6) 0.026(6) 0.032(6) -0.002(5) 0.018(5) 0.007(5)
C12D 0.040(7) 0.025(6) 0.042(7) -0.002(5) 0.016(5) 0.013(5)
C13D 0.022(5) 0.033(6) 0.035(6) 0.001(5) 0.011(5) 0.002(5)
C14D 0.045(7) 0.021(6) 0.056(7) 0.021(5) 0.022(6) 0.010(5)
C15D 0.031(6) 0.029(6) 0.038(6) -0.005(5) 0.011(5) -0.004(5)
C16D 0.033(6) 0.018(5) 0.037(6) -0.006(5) 0.016(5) 0.000(5)
C17D 0.038(7) 0.042(7) 0.019(5) -0.006(5) 0.004(5) -0.001(5)
C18D 0.029(6) 0.040(7) 0.033(6) -0.001(5) 0.014(5) -0.006(5)
C19D 0.041(7) 0.059(8) 0.020(6) 0.013(5) -0.002(5) 0.014(6)
C21 0.097(13) 0.038(8) 0.111(13) 0.009(9) 0.048(11) 0.003(8)
C22 0.044(7) 0.038(7) 0.056(8) -0.001(6) 0.015(7) 0.017(6)
C23 0.076(11) 0.061(10) 0.055(9) -0.006(8) 0.018(8) 0.019(8)
C24 0.068(11) 0.119(15) 0.037(8) 0.013(9) 0.017(8) 0.034(11)
C25 0.061(10) 0.101(13) 0.083(12) 0.061(11) 0.039(9) 0.034(10)
C26 0.025(7) 0.074(10) 0.089(11) 0.022(9) 0.017(7) 0.006(7)
C27 0.052(8) 0.051(8) 0.044(7) 0.018(6) 0.014(6) 0.012(7)
C31 0.102(16) 0.15(2) 0.16(2) 0.027(17) 0.074(16) -0.026(15)
C32 0.065(10) 0.081(12) 0.061(10) -0.018(9) -0.004(8) 0.017(9)
C33 0.115(16) 0.076(13) 0.082(12) -0.028(11) 0.033(12) 0.028(12)
C34 0.058(10) 0.065(11) 0.094(14) -0.041(10) -0.030(10) 0.015(9)
C35 0.116(16) 0.041(10) 0.127(17) 0.016(11) -0.031(14) -0.001(10)
C36 0.117(15) 0.057(11) 0.080(12) -0.016(9) -0.047(11) 0.008(11)
C37 0.053(9) 0.047(9) 0.077(11) -0.012(8) -0.012(8) -0.004(7)

loop_
_atom_type_symbol
_atom_type_description
_atom_type_scat_dispersion_real
_atom_type_scat_dispersion_imag
_atom_type_scat_source
C C 0.0033 0.0016 'International Tables Vol C Tables 4.2.6.8 and 6.1.1.4'
H H 0.0000 0.0000 'International Tables Vol C Tables 4.2.6.8 and 6.1.1.4'
B B 0.0013 0.0007 'International Tables Vol C Tables 4.2.6.8 and 6.1.1.4'
N N 0.0061 0.0033 'International Tables Vol C Tables 4.2.6.8 and 6.1.1.4'
O O 0.0106 0.0060 'International Tables Vol C Tables 4.2.6.8 and 6.1.1.4'
S S 0.1246 0.1234 'International Tables Vol C Tables 4.2.6.8 and 6.1.1.4'
Cu Cu 0.3201 1.2651 'International Tables Vol C Tables 4.2.6.8 and 6.1.1.4'
W W -0.8490 6.8722 'International Tables Vol C Tables 4.2.6.8 and 6.1.1.4'

loop_
_geom_angle_atom_site_label_1
_geom_angle_atom_site_label_2
_geom_angle_atom_site_label_3
_geom_angle
S1B Cu1 S2A 121.55(11)
S1B Cu1 S1C 125.48(10)
S2A Cu1 S1C 105.31(11)
S1B Cu1 Cu2 118.44(8)
S2A Cu1 Cu2 113.26(8)
S1C Cu1 Cu2 55.28(7)
S1B Cu1 Cu4 54.88(7)
S2A Cu1 Cu4 152.49(10)
S1C Cu1 Cu4 94.78(8)
Cu2 Cu1 Cu4 63.58(5)
S1B Cu1 Cu3 88.81(8)
S2A Cu1 Cu3 97.68(8)
S1C Cu1 Cu3 112.28(8)
Cu2 Cu1 Cu3 57.06(4)
Cu4 Cu1 Cu3 56.67(4)
S2D Cu2 S1A 112.81(10)
S2D Cu2 S1C 115.63(10)
S1A Cu2 S1C 124.46(10)
S2D Cu2 Cu1 147.13(9)
S1A Cu2 Cu1 94.74(8)
S1C Cu2 Cu1 54.38(7)
S2D Cu2 Cu3 115.40(8)
S1A Cu2 Cu3 54.13(7)
S1C Cu2 Cu3 120.50(8)
Cu1 Cu2 Cu3 66.19(5)
S2D Cu2 Cu4 93.17(8)
S1A Cu2 Cu4 112.11(8)
S1C Cu2 Cu4 90.84(8)
Cu1 Cu2 Cu4 58.66(4)
Cu3 Cu2 Cu4 58.01(4)
S1A Cu3 S2B 124.68(11)
S1A Cu3 S1D 122.86(10)
S2B Cu3 S1D 104.98(11)
S1A Cu3 Cu4 118.59(8)
S2B Cu3 Cu4 110.82(8)
S1D Cu3 Cu4 54.67(7)
S1A Cu3 Cu2 54.86(7)
S2B Cu3 Cu2 153.95(9)
S1D Cu3 Cu2 92.32(8)
Cu4 Cu3 Cu2 63.76(5)
S1A Cu3 Cu1 88.79(8)
S2B Cu3 Cu1 98.14(8)
S1D Cu3 Cu1 112.08(8)
Cu4 Cu3 Cu1 57.42(4)
Cu2 Cu3 Cu1 56.75(4)
S2C Cu4 S1D 120.45(10)
S2C Cu4 S1B 105.91(10)
S1D Cu4 S1B 127.28(10)
S2C Cu4 Cu3 152.25(9)
S1D Cu4 Cu3 54.68(7)
S1B Cu4 Cu3 94.21(8)
S2C Cu4 Cu1 111.34(8)
S1D Cu4 Cu1 120.59(8)
S1B Cu4 Cu1 53.41(7)
Cu3 Cu4 Cu1 65.91(5)
S2C Cu4 Cu2 96.09(8)
S1D Cu4 Cu2 88.64(8)
S1B Cu4 Cu2 111.14(8)
Cu3 Cu4 Cu2 58.22(4)
Cu1 Cu4 Cu2 57.76(4)
C4A W1A C3A 86.5(5)
C4A W1A C1A 106.2(4)
C3A W1A C1A 97.7(4)
C4A W1A C2A 72.8(4)
C3A W1A C2A 78.9(4)
C1A W1A C2A 37.6(4)
C4A W1A N5A 95.1(4)
C3A W1A N5A 173.8(4)
C1A W1A N5A 87.7(3)
C2A W1A N5A 107.3(3)
C4A W1A N3A 168.2(4)
C3A W1A N3A 92.7(4)
C1A W1A N3A 85.6(3)
C2A W1A N3A 118.6(3)
N5A W1A N3A 84.5(3)
C4A W1A N1A 87.4(4)
C3A W1A N1A 91.8(4)
C1A W1A N1A 163.8(3)
C2A W1A N1A 158.5(3)
N5A W1A N1A 82.3(3)
N3A W1A N1A 80.8(3)
C1A S1A Cu3 100.9(3)
C1A S1A Cu2 110.0(3)
Cu3 S1A Cu2 71.01(8)
C2A S2A Cu1 102.2(3)
N2A B1A N6A 108.6(8)
N2A B1A N4A 108.1(8)
N6A B1A N4A 109.3(8)
C6A N1A N2A 106.6(8)
C6A N1A W1A 133.4(7)
N2A N1A W1A 119.8(6)
C8A N2A N1A 109.7(8)
C8A N2A B1A 129.6(8)
N1A N2A B1A 120.7(8)
C11A N3A N4A 107.0(7)
C11A N3A W1A 132.1(6)
N4A N3A W1A 120.8(6)
C13A N4A N3A 110.2(8)
C13A N4A B1A 129.6(8)
N3A N4A B1A 119.5(7)
C16A N5A N6A 107.0(8)
C16A N5A W1A 131.8(7)
N6A N5A W1A 121.2(6)
C18A N6A N5A 109.7(8)
C18A N6A B1A 130.4(8)
N5A N6A B1A 119.7(8)
C2A C1A S1A 140.2(8)
C2A C1A W1A 73.7(6)
S1A C1A W1A 145.9(5)
C1A C2A S2A 142.8(8)
C1A C2A W1A 68.7(6)
S2A C2A W1A 148.4(6)
O3A C3A W1A 176.5(10)
O4A C4A W1A 176.2(10)
N1A C6A C7A 109.8(9)
N1A C6A C5A 123.2(10)
C7A C6A C5A 127.0(10)
C8A C7A C6A 106.3(9)
N2A C8A C7A 107.5(9)
N2A C8A C9A 122.2(9)
C7A C8A C9A 130.3(10)
N3A C11A C12A 108.4(8)
N3A C11A C10A 124.1(8)
C12A C11A C10A 127.5(9)
C13A C12A C11A 107.8(9)
N4A C13A C12A 106.6(9)
N4A C13A C14A 123.3(9)
C12A C13A C14A 130.1(9)
N5A C16A C17A 108.5(9)
N5A C16A C15A 122.8(10)
C17A C16A C15A 128.5(10)
C18A C17A C16A 106.2(9)
N6A C18A C17A 108.5(9)
N6A C18A C19A 123.1(9)
C17A C18A C19A 128.4(10)
C4B W1B C3B 85.0(4)
C4B W1B C1B 106.3(4)
C3B W1B C1B 97.6(4)
C4B W1B C2B 71.8(4)
C3B W1B C2B 80.3(4)
C1B W1B C2B 37.6(3)
C4B W1B N5B 93.9(3)
C3B W1B N5B 173.5(4)
C1B W1B N5B 88.9(3)
C2B W1B N5B 105.5(3)
C4B W1B N1B 87.4(4)
C3B W1B N1B 89.8(4)
C1B W1B N1B 164.8(3)
C2B W1B N1B 157.6(3)
N5B W1B N1B 83.7(3)
C4B W1B N3B 167.9(3)
C3B W1B N3B 96.2(4)
C1B W1B N3B 85.5(3)
C2B W1B N3B 120.3(3)
N5B W1B N3B 83.6(3)
N1B W1B N3B 80.5(3)
C1B S1B Cu1 102.5(3)
C1B S1B Cu4 111.6(3)
Cu1 S1B Cu4 71.71(8)
C2B S2B Cu3 103.8(3)
N6B B1B N4B 109.0(9)
N6B B1B N2B 109.4(9)
N4B B1B N2B 106.7(9)
C6B N1B N2B 105.1(9)
C6B N1B W1B 135.5(8)
N2B N1B W1B 119.3(6)
C8B N2B N1B 109.6(9)
C8B N2B B1B 129.3(10)
N1B N2B B1B 121.1(8)
C11B N3B N4B 106.7(8)
C11B N3B W1B 133.7(6)
N4B N3B W1B 119.5(6)
C13B N4B N3B 109.3(8)
C13B N4B B1B 129.7(9)
N3B N4B B1B 120.8(8)
C16B N5B N6B 106.4(7)
C16B N5B W1B 132.6(6)
N6B N5B W1B 121.0(6)
C18B N6B N5B 110.9(8)
C18B N6B B1B 128.4(9)
N5B N6B B1B 120.7(8)
C2B C1B S1B 137.2(8)
C2B C1B W1B 75.0(6)
S1B C1B W1B 147.2(5)
C1B C2B S2B 143.4(8)
C1B C2B W1B 67.4(6)
S2B C2B W1B 148.9(6)
O3B C3B W1B 175.7(10)
O4B C4B W1B 178.9(9)
N1B C6B C7B 110.7(10)
N1B C6B C5B 120.9(10)
C7B C6B C5B 128.4(10)
C8B C7B C6B 106.2(10)
N2B C8B C7B 108.3(10)
N2B C8B C9B 123.1(11)
C7B C8B C9B 128.6(11)
N3B C11B C12B 108.6(9)
N3B C11B C10B 122.5(9)
C12B C11B C10B 128.9(9)
C13B C12B C11B 108.0(9)
C12B C13B N4B 107.3(9)
C12B C13B C14B 130.2(10)
N4B C13B C14B 122.4(10)
N5B C16B C17B 109.3(9)
N5B C16B C15B 122.2(9)
C17B C16B C15B 128.6(10)
C16B C17B C18B 107.7(10)
N6B C18B C17B 105.7(9)
N6B C18B C19B 123.8(10)
C17B C18B C19B 130.4(10)
C4C W1C C3C 88.5(5)
C4C W1C C1C 107.5(4)
C3C W1C C1C 92.6(4)
C4C W1C C2C 71.0(4)
C3C W1C C2C 82.3(4)
C1C W1C C2C 37.7(4)
C4C W1C N5C 94.8(4)
C3C W1C N5C 173.6(4)
C1C W1C N5C 91.7(3)
C2C W1C N5C 104.0(3)
C4C W1C N1C 86.1(4)
C3C W1C N1C 91.6(4)
C1C W1C N1C 165.9(4)
C2C W1C N1C 156.4(4)
N5C W1C N1C 83.2(3)
C4C W1C N3C 165.6(4)
C3C W1C N3C 91.9(4)
C1C W1C N3C 86.8(3)
C2C W1C N3C 123.2(3)
N5C W1C N3C 83.5(3)
N1C W1C N3C 79.5(3)
C1C S1C Cu1 112.3(3)
C1C S1C Cu2 99.6(3)
Cu1 S1C Cu2 70.34(8)
C2C S2C Cu4 104.2(3)
N6C B1C N4C 110.5(9)
N6C B1C N2C 109.1(9)
N4C B1C N2C 106.5(9)
C6C N1C N2C 105.4(8)
C6C N1C W1C 133.9(7)
N2C N1C W1C 120.3(6)
C8C N2C N1C 110.3(9)
C8C N2C B1C 129.7(9)
N1C N2C B1C 120.0(8)
C11C N3C N4C 107.1(8)
C11C N3C W1C 132.3(7)
N4C N3C W1C 120.4(6)
C13C N4C N3C 109.1(8)
C13C N4C B1C 130.8(8)
N3C N4C B1C 120.1(8)
C16C N5C N6C 107.5(8)
C16C N5C W1C 132.2(7)
N6C N5C W1C 120.3(6)
C18C N6C N5C 108.6(9)
C18C N6C B1C 130.3(9)
N5C N6C B1C 121.1(8)
C2C C1C S1C 137.6(8)
C2C C1C W1C 74.4(6)
S1C C1C W1C 147.8(6)
C1C C2C S2C 142.8(8)
C1C C2C W1C 67.9(6)
S2C C2C W1C 148.8(6)
O3C C3C W1C 176.8(9)
O4C C4C W1C 176.1(10)
N1C C6C C7C 109.4(10)
N1C C6C C5C 123.3(10)
C7C C6C C5C 127.3(11)
C8C C7C C6C 106.5(11)
N2C C8C C7C 108.4(10)
N2C C8C C9C 122.2(12)
C7C C8C C9C 129.3(11)
N3C C11C C12C 110.4(10)
N3C C11C C10C 123.6(9)
C12C C11C C10C 125.8(10)
C11C C12C C13C 105.6(10)
N4C C13C C12C 107.7(9)
N4C C13C C14C 121.9(10)
C12C C13C C14C 130.2(10)
N5C C16C C17C 108.9(10)
N5C C16C C15C 123.0(9)
C17C C16C C15C 128.1(10)
C18C C17C C16C 106.4(10)
N6C C18C C17C 108.6(10)
N6C C18C C19C 121.4(11)
C17C C18C C19C 130.0(12)
C4D W1D C1D 108.4(4)
C4D W1D C3D 90.4(4)
C1D W1D C3D 88.6(4)
C4D W1D C2D 69.6(4)
C1D W1D C2D 38.9(4)
C3D W1D C2D 86.7(4)
C4D W1D N3D 89.1(3)
C1D W1D N3D 99.1(3)
C3D W1D N3D 172.0(3)
C2D W1D N3D 100.5(3)
C4D W1D N1D 88.0(3)
C1D W1D N1D 163.4(3)
C3D W1D N1D 88.8(3)
C2D W1D N1D 157.0(3)
N3D W1D N1D 83.3(3)
C4D W1D N5D 165.9(3)
C1D W1D N5D 85.4(3)
C3D W1D N5D 93.0(4)
C2D W1D N5D 124.3(3)
N3D W1D N5D 85.6(3)
N1D W1D N5D 78.4(3)
C1D S1D Cu4 101.2(3)
C1D S1D Cu3 116.8(3)
Cu4 S1D Cu3 70.65(8)
C2D S2D Cu2 105.4(3)
N4D B1D N6D 110.4(8)
N4D B1D N2D 109.8(9)
N6D B1D N2D 107.2(8)
C6D N1D N2D 107.6(8)
C6D N1D W1D 133.6(7)
N2D N1D W1D 118.4(6)
C8D N2D N1D 109.3(8)
C8D N2D B1D 129.9(8)
N1D N2D B1D 120.7(8)
C11D N3D N4D 106.5(8)
C11D N3D W1D 132.6(7)
N4D N3D W1D 120.0(6)
C13D N4D N3D 109.3(8)
C13D N4D B1D 130.6(9)
N3D N4D B1D 120.0(8)
C16D N5D N6D 105.9(7)
C16D N5D W1D 134.9(6)
N6D N5D W1D 118.9(6)
C18D N6D N5D 110.1(8)
C18D N6D B1D 129.9(9)
N5D N6D B1D 118.0(8)
C2D C1D S1D 135.8(7)
C2D C1D W1D 74.0(5)
S1D C1D W1D 150.3(6)
C1D C2D S2D 140.5(7)
C1D C2D W1D 67.2(5)
S2D C2D W1D 152.4(6)
O3D C3D W1D 177.4(9)
O4D C4D W1D 176.9(8)
N1D C6D C7D 107.6(9)
N1D C6D C5D 124.5(9)
C7D C6D C5D 128.0(10)
C8D C7D C6D 108.0(9)
C7D C8D N2D 107.6(9)
C7D C8D C9D 129.8(9)
N2D C8D C9D 122.6(9)
N3D C11D C12D 108.4(9)
N3D C11D C10D 123.2(9)
C12D C11D C10D 128.2(9)
C13D C12D C11D 107.7(9)
N4D C13D C12D 108.0(9)
N4D C13D C14D 123.1(9)
C12D C13D C14D 128.9(10)
N5D C16D C17D 109.7(9)
N5D C16D C15D 122.6(9)
C17D C16D C15D 127.6(9)
C16D C17D C18D 107.6(9)
N6D C18D C17D 106.7(9)
N6D C18D C19D 122.6(10)
C17D C18D C19D 130.7(10)
C27 C22 C23 117.3(12)
C27 C22 C21 120.2(12)
C23 C22 C21 122.4(13)
C24 C23 C22 122.8(14)
C25 C24 C23 120.7(14)
C24 C25 C26 119.6(14)
C25 C26 C27 118.8(14)
C22 C27 C26 120.8(12)
C37 C32 C33 115.6(17)
C37 C32 C31 121.6(16)
C33 C32 C31 122.7(17)
C34 C33 C32 122.0(18)
C33 C34 C35 122.7(17)
C34 C35 C36 115.5(18)
C37 C36 C35 122.5(18)
C36 C37 C32 121.6(15)
C42 C41 C46 119.3(15)
C42 C41 C47 120.0(14)
C46 C41 C47 120.1(14)
C43 C42 C41 116.9(17)
C44 C43 C42 126.4(18)
C43 C44 C45 113.9(18)
C44 C45 C46 122.4(18)
C45 C46 C41 120.9(17)
C53 C52 C57 125.3(15)
C53 C52 C51 123.7(14)
C57 C52 C51 110.9(13)
C52 C53 C54 118.1(16)
C55 C54 C53 121.8(17)
C54 C55 C56 114.4(17)
C57 C56 C55 129.3(18)
C56 C57 C52 111.1(16)

loop_
_geom_bond_atom_site_label_1
_geom_bond_atom_site_label_2
_geom_bond_distance
Cu1 S1B 2.248(3)
Cu1 S2A 2.267(3)
Cu1 S1C 2.272(3)
Cu1 Cu2 2.6324(17)
Cu1 Cu4 2.6580(17)
Cu1 Cu3 2.8797(17)
Cu2 S2D 2.272(3)
Cu2 S1A 2.285(3)
Cu2 S1C 2.298(3)
Cu2 Cu3 2.6416(17)
Cu2 Cu4 2.7873(17)
Cu3 S1A 2.264(3)
Cu3 S2B 2.273(3)
Cu3 S1D 2.279(3)
Cu3 Cu4 2.6356(17)
Cu4 S2C 2.279(3)
Cu4 S1D 2.279(3)
Cu4 S1B 2.290(3)
W1A C4A 1.999(11)
W1A C3A 2.001(11)
W1A C1A 2.027(9)
W1A C2A 2.088(9)
W1A N5A 2.191(8)
W1A N3A 2.213(7)
W1A N1A 2.221(8)
S1A C1A 1.691(10)
S2A C2A 1.680(10)
B1A N2A 1.533(14)
B1A N6A 1.543(14)
B1A N4A 1.562(13)
N1A C6A 1.340(13)
N1A N2A 1.369(10)
N2A C8A 1.348(12)
N3A C11A 1.343(11)
N3A N4A 1.366(10)
N4A C13A 1.356(12)
N5A C16A 1.337(12)
N5A N6A 1.370(10)
N6A C18A 1.334(12)
C1A C2A 1.326(13)
C3A O3A 1.149(12)
C4A O4A 1.139(12)
C5A C6A 1.470(14)
C6A C7A 1.379(14)
C7A C8A 1.379(14)
C8A C9A 1.486(14)
C10A C11A 1.488(13)
C11A C12A 1.393(13)
C12A C13A 1.364(13)
C13A C14A 1.491(14)
C15A C16A 1.487(14)
C16A C17A 1.406(14)
C17A C18A 1.359(14)
C18A C19A 1.495(14)
W1B C4B 1.980(11)
W1B C3B 2.006(11)
W1B C1B 2.022(9)
W1B C2B 2.116(9)
W1B N5B 2.189(8)
W1B N1B 2.211(9)
W1B N3B 2.226(8)
S1B C1B 1.688(9)
S2B C2B 1.656(10)
B1B N6B 1.510(14)
B1B N4B 1.542(14)
B1B N2B 1.554(15)
N1B C6B 1.347(12)
N1B N2B 1.378(12)
N2B C8B 1.353(13)
N3B C11B 1.338(12)
N3B N4B 1.370(10)
N4B C13B 1.349(12)
N5B C16B 1.342(12)
N5B N6B 1.368(10)
N6B C18B 1.344(13)
C1B C2B 1.335(12)
C3B O3B 1.147(12)
C4B O4B 1.156(11)
C5B C6B 1.500(16)
C6B C7B 1.377(15)
C7B C8B 1.353(16)
C8B C9B 1.485(16)
C10B C11B 1.490(14)
C11B C12B 1.373(14)
C12B C13B 1.346(15)
C13B C14B 1.495(14)
C15B C16B 1.483(14)
C16B C17B 1.367(14)
C17B C18B 1.388(15)
C18B C19B 1.485(15)
W1C C4C 1.971(12)
W1C C3C 1.978(11)
W1C C1C 2.015(10)
W1C C2C 2.095(9)
W1C N5C 2.211(8)
W1C N1C 2.213(8)
W1C N3C 2.226(8)
S1C C1C 1.699(10)
S2C C2C 1.673(9)
B1C N6C 1.490(15)
B1C N4C 1.541(14)
B1C N2C 1.564(15)
N1C C6C 1.343(13)
N1C N2C 1.375(11)
N2C C8C 1.334(13)
N3C C11C 1.334(13)
N3C N4C 1.374(10)
N4C C13C 1.351(12)
N5C C16C 1.324(12)
N5C N6C 1.379(11)
N6C C18C 1.346(13)
C1C C2C 1.331(13)
C3C O3C 1.160(12)
C4C O4C 1.149(12)
C5C C6C 1.471(15)
C6C C7C 1.395(15)
C7C C8C 1.343(16)
C8C C9C 1.503(17)
C10C C11C 1.514(14)
C11C C12C 1.376(13)
C12C C13C 1.398(15)
C13C C14C 1.488(14)
C15C C16C 1.498(15)
C16C C17C 1.401(15)
C17C C18C 1.354(16)
C18C C19C 1.499(15)
W1D C4D 1.983(10)
W1D C1D 2.009(9)
W1D C3D 2.019(11)
W1D C2D 2.095(9)
W1D N3D 2.201(7)
W1D N1D 2.234(7)
W1D N5D 2.234(8)
S1D C1D 1.695(10)
S2D C2D 1.662(9)
B1D N4D 1.510(13)
B1D N6D 1.533(13)
B1D N2D 1.555(14)
N1D C6D 1.330(12)
N1D N2D 1.370(10)
N2D C8D 1.350(12)
N3D C11D 1.349(12)
N3D N4D 1.379(10)
N4D C13D 1.345(12)
N5D C16D 1.348(12)
N5D N6D 1.379(10)
N6D C18D 1.344(12)
C1D C2D 1.368(13)
C3D O3D 1.145(12)
C4D O4D 1.153(11)
C5D C6D 1.479(14)
C6D C7D 1.405(14)
C7D C8D 1.338(14)
C8D C9D 1.507(13)
C10D C11D 1.465(13)
C11D C12D 1.385(13)
C12D C13D 1.349(14)
C13D C14D 1.489(13)
C15D C16D 1.490(13)
C16D C17D 1.359(14)
C17D C18D 1.379(15)
C18D C19D 1.503(14)
C21 C22 1.482(17)
C22 C27 1.357(16)
C22 C23 1.363(17)
C23 C24 1.36(2)
C24 C25 1.34(2)
C25 C26 1.375(19)
C26 C27 1.423(17)
C31 C32 1.50(2)
C32 C37 1.34(2)
C32 C33 1.44(2)
C33 C34 1.31(2)
C34 C35 1.34(2)
C35 C36 1.43(2)
C36 C37 1.33(2)
C41 C42 1.3798(11)
C41 C46 1.3798(11)
C41 C47 1.4898(11)
C42 C43 1.3797(11)
C43 C44 1.3796(11)
C44 C45 1.3798(11)
C45 C46 1.3798(11)
C51 C52 1.4897(11)
C52 C53 1.3797(11)
C52 C57 1.3798(11)
C53 C54 1.3800(11)
C54 C55 1.3798(11)
C55 C56 1.3799(11)
C56 C57 1.3797(11)
